data_7709496
loop_
_publ_author_name
'Saab, Marina'
'Nelson, David J.'
'Leech, Matthew C.'
'Lam, Kevin'
'Nolan, Steven P.'
'Nahra, Fady'
'Van Hecke, Kristof'

_publ_section_title
;
 Reactions of N-heterocyclic carbene-based chalcogenoureas with halogens:
 a diverse range of outcomes
;
_journal_name_full 'Dalton Transactions'
_journal_paper_doi 10.1039/D2DT00010E
_journal_year 2022
_chemical_formula_moiety 'C15 H24 Br N2 S, Br'
_chemical_formula_sum 'C15 H24 Br2 N2 S'
_chemical_formula_weight 424.22
_space_group_crystal_system monoclinic
_space_group_IT_number 14
_space_group_name_Hall '-P 2ybc'
_space_group_name_H-M_alt 'P 1 21/c 1'
_atom_sites_solution_hydrogens geom
_atom_sites_solution_primary iterative
_audit_creation_date 2021-10-18
_audit_creation_method
;
Olex2 1.2
(compiled 2018.05.29 svn.r3508 for OlexSys, GUI svn.r5506)
;
_audit_update_record
;
2021-11-12 deposited with the CCDC.	2022-02-07 downloaded from the CCDC.
;
_cell_angle_alpha 90
_cell_angle_beta 101.384(8)
_cell_angle_gamma 90
_cell_formula_units_Z 4
_cell_length_a 10.4976(9)
_cell_length_b 7.4915(5)
_cell_length_c 22.3272(17)
_cell_measurement_reflns_used 4025
_cell_measurement_temperature 100.0(1)
_cell_measurement_theta_max 73.5240
_cell_measurement_theta_min 3.9690
_cell_volume 1721.3(2)
_computing_cell_refinement 'CrysAlisPro 1.171.40.67a (Rigaku OD, 2019)'
_computing_data_collection 'CrysAlisPro 1.171.40.67a (Rigaku OD, 2019)'
_computing_data_reduction 'CrysAlisPro 1.171.40.67a (Rigaku OD, 2019)'
_computing_molecular_graphics 'Olex2 (Dolomanov et al., 2009)'
_computing_publication_material 'Olex2 (Dolomanov et al., 2009)'
_computing_structure_refinement 'ShelXL (Sheldrick, 2015)'
_computing_structure_solution 'olex2.solve (Bourhis et al., 2015)'
_diffrn_ambient_environment N~2~
_diffrn_ambient_temperature 100.0(1)
_diffrn_detector 'CCD plate'
_diffrn_detector_area_resol_mean 10.4839
_diffrn_detector_type Atlas
_diffrn_measured_fraction_theta_full 0.998
_diffrn_measured_fraction_theta_max 0.972
_diffrn_measurement_details
;
List of Runs (angles in degrees, time in seconds):

  # Type    Start    End  Width  t~exp~   \w     \q     \k     \f   Frames
#--------------------------------------------------------------------------
  1  \w   -116.00 -17.00   1.00    1.00    --  -41.68 -38.00 150.00   99
  2  \w    -87.00  -6.00   1.00    1.00    --  -41.68 125.00 -60.00   81
  3  \w      6.00  83.00   1.00    1.00    --   41.68 -99.00-180.00   77
  4  \w     78.00 178.00   1.00    2.00    --  106.01  30.00  90.00  100
  5  \w     23.00 107.00   1.00    2.00    --  106.01 -94.00-150.00   84
  6  \w     97.00 178.00   1.00    2.00    --  106.01 125.00 -90.00   81
  7  \w     33.00 132.00   1.00    2.00    --  106.01 -45.00 -90.00   99
  8  \w    103.00 178.00   1.00    2.00    --  106.01  77.00-180.00   75
  9  \w     23.00 107.00   1.00    2.00    --  106.01 -94.00 -90.00   84
 10  \w     28.00 108.00   1.00    2.00    --  106.01-106.00 147.58   80
 11  \w   -115.00 -14.00   1.00    1.00    --  -41.68 -57.00 -60.00  101
 12  \w   -116.00 -17.00   1.00    1.00    --  -41.68 -38.00  30.00   99
 13  \w      8.00  42.00   1.00    1.00    --   41.68  82.00 103.00   34
 14  \w     80.00 178.00   1.00    2.00    --  106.01  48.00  12.10   98
 15  \w     53.00 178.00   1.00    2.00    --  106.01  15.00 -30.00  125
;
_diffrn_measurement_device 'four-circle diffractometer'
_diffrn_measurement_device_type 'SuperNova, Dual, Cu at home/near, Atlas'
_diffrn_measurement_method '\w scans'
_diffrn_orient_matrix_type 'CrysAlisPro convention (1999,Acta A55,543-557)'
_diffrn_orient_matrix_UB_11 0.0928493000
_diffrn_orient_matrix_UB_12 -0.1574429000
_diffrn_orient_matrix_UB_13 0.0203245000
_diffrn_orient_matrix_UB_21 -0.1112758000
_diffrn_orient_matrix_UB_22 -0.1323505000
_diffrn_orient_matrix_UB_23 -0.0231560000
_diffrn_orient_matrix_UB_31 0.0378352000
_diffrn_orient_matrix_UB_32 -0.0021405000
_diffrn_orient_matrix_UB_33 -0.0632092000
_diffrn_radiation_monochromator mirror
_diffrn_radiation_probe x-ray
_diffrn_radiation_type CuK\a
_diffrn_radiation_wavelength 1.54184
_diffrn_reflns_av_R_equivalents 0.0910
_diffrn_reflns_av_unetI/netI 0.0743
_diffrn_reflns_Laue_measured_fraction_full 0.998
_diffrn_reflns_Laue_measured_fraction_max 0.972
_diffrn_reflns_limit_h_max 13
_diffrn_reflns_limit_h_min -12
_diffrn_reflns_limit_k_max 9
_diffrn_reflns_limit_k_min -9
_diffrn_reflns_limit_l_max 19
_diffrn_reflns_limit_l_min -27
_diffrn_reflns_number 13193
_diffrn_reflns_point_group_measured_fraction_full 0.998
_diffrn_reflns_point_group_measured_fraction_max 0.972
_diffrn_reflns_theta_full 67.684
_diffrn_reflns_theta_max 74.261
_diffrn_reflns_theta_min 4.039
_diffrn_source 'micro-focus sealed X-ray tube'
_diffrn_source_type 'SuperNova (Cu) X-ray Source'
_exptl_absorpt_coefficient_mu 7.037
_exptl_absorpt_correction_T_max 1.000
_exptl_absorpt_correction_T_min 0.655
_exptl_absorpt_correction_type gaussian
_exptl_absorpt_process_details
;
CrysAlisPro 1.171.40.67a (Rigaku Oxford Diffraction, 2019)
Numerical absorption correction based on gaussian integration over
			a multifaceted crystal model
Empirical absorption correction using spherical harmonics,
 implemented in SCALE3 ABSPACK scaling algorithm.
;
_exptl_crystal_colour orange
_exptl_crystal_colour_primary orange
_exptl_crystal_density_diffrn 1.637
_exptl_crystal_description irregular
_exptl_crystal_F_000 856
_exptl_crystal_size_max 0.221
_exptl_crystal_size_mid 0.134
_exptl_crystal_size_min 0.079
_refine_diff_density_max 1.483
_refine_diff_density_min -0.765
_refine_diff_density_rms 0.169
_refine_ls_extinction_method none
_refine_ls_goodness_of_fit_ref 1.020
_refine_ls_hydrogen_treatment constr
_refine_ls_matrix_type full
_refine_ls_number_parameters 181
_refine_ls_number_reflns 3409
_refine_ls_number_restraints 0
_refine_ls_restrained_S_all 1.020
_refine_ls_R_factor_all 0.0800
_refine_ls_R_factor_gt 0.0609
_refine_ls_shift/su_max 0.001
_refine_ls_shift/su_mean 0.000
_refine_ls_structure_factor_coef Fsqd
_refine_ls_weighting_details 'w=1/[\s^2^(Fo^2^)+(0.0992P)^2^] where P=(Fo^2^+2Fc^2^)/3'
_refine_ls_weighting_scheme calc
_refine_ls_wR_factor_gt 0.1548
_refine_ls_wR_factor_ref 0.1775
_reflns_Friedel_coverage 0.000
_reflns_number_gt 2584
_reflns_number_total 3409
_reflns_threshold_expression 'I > 2\s(I)'
_cod_data_source_file d2dt00010e2.cif
_cod_data_source_block ms351-8
_cod_database_code 7709496
_shelx_shelxl_version_number 2018/3
_chemical_oxdiff_formula 'C15 H24 N2 S Br2'
_shelx_space_group_comment
;
The symmetry employed for this shelxl refinement is uniquely defined
by the following loop, which should always be used as a source of
symmetry information in preference to the above space-group names.
They are only intended as comments.
;
_reflns_odcompleteness_completeness 99.91
_reflns_odcompleteness_iscentric 1
_reflns_odcompleteness_theta 66.97
_olex2_refinement_description
;
1. Fixed Uiso
 At 1.2 times of:
  All C(H) groups, All C(H,H) groups
2.a Ternary CH refined with riding coordinates:
 C4(H4), C10(H10)
2.b Secondary CH2 refined with riding coordinates:
 C5(H5A,H5B), C6(H6A,H6B), C7(H7A,H7B), C8(H8A,H8B), C9(H9A,H9B), C11(H11A,
 H11B), C12(H12A,H12B), C13(H13A,H13B), C14(H14A,H14B), C15(H15A,H15B)
2.c Aromatic/amide H refined with riding coordinates:
 C2(H2), C3(H3)
;
_olex2_date_sample_data_collection 2021-07-20
_olex2_exptl_crystal_mounting_method 'mounted on a LithoLoop'
_olex2_submission_special_instructions 'No special instructions were received'
_oxdiff_exptl_absorpt_empirical_details
;
Empirical correction (ABSPACK) includes:
- Absorption correction using spherical harmonics
- Frame scaling
;
_oxdiff_exptl_absorpt_empirical_full_max 1.875
_oxdiff_exptl_absorpt_empirical_full_min 0.494

loop_
_space_group_symop_operation_xyz
'x, y, z'
'-x, y+1/2, -z+1/2'
'-x, -y, -z'
'x, -y-1/2, z-1/2'

loop_
_atom_site_label
_atom_site_type_symbol
_atom_site_fract_x
_atom_site_fract_y
_atom_site_fract_z
_atom_site_U_iso_or_equiv
_atom_site_adp_type
_atom_site_occupancy
_atom_site_site_symmetry_order
_atom_site_calc_flag
_atom_site_refinement_flags_posn
_atom_site_refinement_flags_adp
_atom_site_refinement_flags_occupancy
_atom_site_disorder_assembly
_atom_site_disorder_group
Br1 Br 0.58506(7) 0.58172(9) 0.77296(3) 0.0409(2) Uani 1 1 d . . . . .
S1 S 0.65369(14) 0.66475(17) 0.68293(7) 0.0314(3) Uani 1 1 d . . . . .
N1 N 0.6510(5) 0.3262(6) 0.6359(2) 0.0279(9) Uani 1 1 d . . . . .
N2 N 0.4649(5) 0.4619(6) 0.6113(2) 0.0291(10) Uani 1 1 d . . . . .
C1 C 0.5871(5) 0.4776(7) 0.6426(3) 0.0277(11) Uani 1 1 d . . . . .
C2 C 0.5672(6) 0.2134(8) 0.5978(3) 0.0311(12) Uani 1 1 d . . . . .
H2 H 0.586608 0.097254 0.585129 0.037 Uiso 1 1 calc R . . . .
C3 C 0.4521(6) 0.3002(8) 0.5822(3) 0.0326(12) Uani 1 1 d . . . . .
H3 H 0.376222 0.256600 0.555770 0.039 Uiso 1 1 calc R . . . .
C4 C 0.3612(6) 0.5994(7) 0.6084(3) 0.0296(11) Uani 1 1 d . . . . .
H4 H 0.384415 0.676515 0.645509 0.036 Uiso 1 1 calc R . . . .
C5 C 0.2325(6) 0.5104(8) 0.6101(3) 0.0362(13) Uani 1 1 d . . . . .
H5A H 0.240452 0.437602 0.647654 0.043 Uiso 1 1 calc R . . . .
H5B H 0.208091 0.430231 0.574421 0.043 Uiso 1 1 calc R . . . .
C6 C 0.1270(6) 0.6531(8) 0.6089(3) 0.0386(14) Uani 1 1 d . . . . .
H6A H 0.042225 0.594150 0.608035 0.046 Uiso 1 1 calc R . . . .
H6B H 0.147726 0.725827 0.646643 0.046 Uiso 1 1 calc R . . . .
C7 C 0.1169(7) 0.7744(8) 0.5535(3) 0.0380(14) Uani 1 1 d . . . . .
H7A H 0.087483 0.703930 0.515778 0.046 Uiso 1 1 calc R . . . .
H7B H 0.051572 0.868700 0.555115 0.046 Uiso 1 1 calc R . . . .
C8 C 0.2468(6) 0.8597(8) 0.5517(3) 0.0356(13) Uani 1 1 d . . . . .
H8A H 0.271827 0.939384 0.587432 0.043 Uiso 1 1 calc R . . . .
H8B H 0.238637 0.933528 0.514310 0.043 Uiso 1 1 calc R . . . .
C9 C 0.3535(6) 0.7191(8) 0.5521(3) 0.0357(13) Uani 1 1 d . . . . .
H9A H 0.333342 0.645978 0.514522 0.043 Uiso 1 1 calc R . . . .
H9B H 0.438143 0.778735 0.553374 0.043 Uiso 1 1 calc R . . . .
C10 C 0.7874(6) 0.2857(7) 0.6625(3) 0.0301(11) Uani 1 1 d . . . . .
H10 H 0.827989 0.394874 0.684038 0.036 Uiso 1 1 calc R . . . .
C11 C 0.8612(6) 0.2383(7) 0.6120(3) 0.0310(12) Uani 1 1 d . . . . .
H11A H 0.859863 0.341465 0.584220 0.037 Uiso 1 1 calc R . . . .
H11B H 0.817786 0.136703 0.587886 0.037 Uiso 1 1 calc R . . . .
C12 C 1.0021(6) 0.1884(8) 0.6395(3) 0.0331(12) Uani 1 1 d . . . . .
H12A H 1.046864 0.151480 0.606440 0.040 Uiso 1 1 calc R . . . .
H12B H 1.047863 0.293999 0.660031 0.040 Uiso 1 1 calc R . . . .
C13 C 1.0080(6) 0.0370(8) 0.6855(3) 0.0363(13) Uani 1 1 d . . . . .
H13A H 1.099841 0.011213 0.703897 0.044 Uiso 1 1 calc R . . . .
H13B H 0.969662 -0.072080 0.664126 0.044 Uiso 1 1 calc R . . . .
C14 C 0.9345(6) 0.0849(8) 0.7358(3) 0.0342(13) Uani 1 1 d . . . . .
H14A H 0.978599 0.186125 0.759861 0.041 Uiso 1 1 calc R . . . .
H14B H 0.936166 -0.018229 0.763641 0.041 Uiso 1 1 calc R . . . .
C15 C 0.7934(6) 0.1358(7) 0.7096(3) 0.0312(12) Uani 1 1 d . . . . .
H15A H 0.750862 0.175584 0.743144 0.037 Uiso 1 1 calc R . . . .
H15B H 0.745943 0.030133 0.690088 0.037 Uiso 1 1 calc R . . . .
Br2 Br 0.73393(6) 0.74385(8) 0.57760(3) 0.0347(2) Uani 1 1 d . . . . .

loop_
_atom_site_aniso_label
_atom_site_aniso_U_11
_atom_site_aniso_U_22
_atom_site_aniso_U_33
_atom_site_aniso_U_23
_atom_site_aniso_U_13
_atom_site_aniso_U_12
Br1 0.0510(4) 0.0430(4) 0.0310(4) -0.0023(3) 0.0134(3) 0.0014(3)
S1 0.0362(7) 0.0265(6) 0.0314(7) -0.0025(5) 0.0066(6) -0.0001(5)
N1 0.036(2) 0.026(2) 0.023(2) -0.0026(19) 0.0079(19) -0.0048(18)
N2 0.033(2) 0.031(2) 0.026(2) 0.0033(19) 0.011(2) 0.0005(19)
C1 0.032(3) 0.031(2) 0.023(3) 0.006(2) 0.012(2) -0.001(2)
C2 0.035(3) 0.032(3) 0.028(3) -0.008(2) 0.010(2) -0.006(2)
C3 0.036(3) 0.038(3) 0.024(3) -0.002(2) 0.007(2) -0.011(2)
C4 0.033(3) 0.028(2) 0.028(3) -0.001(2) 0.006(2) 0.002(2)
C5 0.030(3) 0.037(3) 0.043(3) 0.011(3) 0.012(3) 0.004(2)
C6 0.039(3) 0.041(3) 0.040(3) 0.010(3) 0.017(3) 0.008(3)
C7 0.039(3) 0.039(3) 0.036(3) 0.006(3) 0.008(3) 0.007(2)
C8 0.047(3) 0.030(3) 0.030(3) 0.008(2) 0.008(3) 0.005(2)
C9 0.035(3) 0.040(3) 0.035(3) 0.003(3) 0.013(3) 0.001(2)
C10 0.037(3) 0.029(2) 0.026(3) -0.001(2) 0.010(2) -0.001(2)
C11 0.039(3) 0.030(3) 0.027(3) -0.002(2) 0.014(2) 0.000(2)
C12 0.034(3) 0.035(3) 0.033(3) -0.001(3) 0.014(3) -0.004(2)
C13 0.037(3) 0.034(3) 0.037(3) 0.000(3) 0.006(3) 0.003(2)
C14 0.040(3) 0.031(3) 0.032(3) 0.002(2) 0.008(3) 0.001(2)
C15 0.038(3) 0.028(2) 0.029(3) 0.003(2) 0.010(2) 0.003(2)
Br2 0.0401(4) 0.0320(3) 0.0333(4) 0.0010(2) 0.0101(3) -0.0045(2)

loop_
_atom_type_symbol
_atom_type_description
_atom_type_scat_dispersion_real
_atom_type_scat_dispersion_imag
_atom_type_scat_source
C C 0.0181 0.0091 'International Tables Vol C Tables 4.2.6.8 and 6.1.1.4'
H H 0.0000 0.0000 'International Tables Vol C Tables 4.2.6.8 and 6.1.1.4'
Br Br -0.6763 1.2805 'International Tables Vol C Tables 4.2.6.8 and 6.1.1.4'
N N 0.0311 0.0180 'International Tables Vol C Tables 4.2.6.8 and 6.1.1.4'
S S 0.3331 0.5567 'International Tables Vol C Tables 4.2.6.8 and 6.1.1.4'

loop_
_exptl_crystal_face_index_h
_exptl_crystal_face_index_k
_exptl_crystal_face_index_l
_exptl_crystal_face_perp_dist
2 -1 -14 0.0693
-3 -4 -5 0.0852
-4 -2 12 0.0674
-1 2 13 0.0441
6 -2 -7 0.0325
-5 2 9 0.0338
6 0 5 0.0460
1 5 -3 0.0891
-6 0 -4 0.0509

loop_
_geom_angle_atom_site_label_1
_geom_angle_atom_site_label_2
_geom_angle_atom_site_label_3
_geom_angle
_geom_angle_site_symmetry_1
_geom_angle_site_symmetry_3
_geom_angle_publ_flag
C1 S1 Br1 94.02(18) . . ?
C1 N1 C2 108.3(5) . . ?
C1 N1 C10 126.8(5) . . ?
C2 N1 C10 125.0(5) . . ?
C1 N2 C3 108.6(5) . . ?
C1 N2 C4 125.3(5) . . ?
C3 N2 C4 126.0(5) . . ?
N1 C1 S1 125.5(4) . . ?
N2 C1 S1 126.0(4) . . ?
N2 C1 N1 108.5(5) . . ?
N1 C2 H2 126.5 . . ?
C3 C2 N1 107.0(5) . . ?
C3 C2 H2 126.5 . . ?
N2 C3 H3 126.2 . . ?
C2 C3 N2 107.6(5) . . ?
C2 C3 H3 126.2 . . ?
N2 C4 H4 107.8 . . ?
N2 C4 C5 110.0(4) . . ?
N2 C4 C9 111.1(5) . . ?
C5 C4 H4 107.8 . . ?
C5 C4 C9 112.1(5) . . ?
C9 C4 H4 107.8 . . ?
C4 C5 H5A 109.7 . . ?
C4 C5 H5B 109.7 . . ?
C4 C5 C6 109.7(5) . . ?
H5A C5 H5B 108.2 . . ?
C6 C5 H5A 109.7 . . ?
C6 C5 H5B 109.7 . . ?
C5 C6 H6A 109.4 . . ?
C5 C6 H6B 109.4 . . ?
H6A C6 H6B 108.0 . . ?
C7 C6 C5 111.3(5) . . ?
C7 C6 H6A 109.4 . . ?
C7 C6 H6B 109.4 . . ?
C6 C7 H7A 109.5 . . ?
C6 C7 H7B 109.5 . . ?
H7A C7 H7B 108.1 . . ?
C8 C7 C6 110.8(5) . . ?
C8 C7 H7A 109.5 . . ?
C8 C7 H7B 109.5 . . ?
C7 C8 H8A 109.3 . . ?
C7 C8 H8B 109.3 . . ?
C7 C8 C9 111.7(5) . . ?
H8A C8 H8B 107.9 . . ?
C9 C8 H8A 109.3 . . ?
C9 C8 H8B 109.3 . . ?
C4 C9 C8 109.1(5) . . ?
C4 C9 H9A 109.9 . . ?
C4 C9 H9B 109.9 . . ?
C8 C9 H9A 109.9 . . ?
C8 C9 H9B 109.9 . . ?
H9A C9 H9B 108.3 . . ?
N1 C10 H10 108.3 . . ?
N1 C10 C11 110.1(5) . . ?
N1 C10 C15 109.5(5) . . ?
C11 C10 H10 108.3 . . ?
C11 C10 C15 112.2(5) . . ?
C15 C10 H10 108.3 . . ?
C10 C11 H11A 109.5 . . ?
C10 C11 H11B 109.5 . . ?
C10 C11 C12 110.5(5) . . ?
H11A C11 H11B 108.1 . . ?
C12 C11 H11A 109.5 . . ?
C12 C11 H11B 109.5 . . ?
C11 C12 H12A 109.4 . . ?
C11 C12 H12B 109.4 . . ?
H12A C12 H12B 108.0 . . ?
C13 C12 C11 111.1(5) . . ?
C13 C12 H12A 109.4 . . ?
C13 C12 H12B 109.4 . . ?
C12 C13 H13A 109.4 . . ?
C12 C13 H13B 109.4 . . ?
C12 C13 C14 111.2(5) . . ?
H13A C13 H13B 108.0 . . ?
C14 C13 H13A 109.4 . . ?
C14 C13 H13B 109.4 . . ?
C13 C14 H14A 109.3 . . ?
C13 C14 H14B 109.3 . . ?
C13 C14 C15 111.7(5) . . ?
H14A C14 H14B 107.9 . . ?
C15 C14 H14A 109.3 . . ?
C15 C14 H14B 109.3 . . ?
C10 C15 H15A 109.5 . . ?
C10 C15 H15B 109.5 . . ?
C14 C15 C10 110.5(5) . . ?
C14 C15 H15A 109.5 . . ?
C14 C15 H15B 109.5 . . ?
H15A C15 H15B 108.1 . . ?

loop_
_geom_bond_atom_site_label_1
_geom_bond_atom_site_label_2
_geom_bond_distance
_geom_bond_site_symmetry_2
_geom_bond_publ_flag
Br1 S1 2.3490(16) . ?
S1 C1 1.737(6) . ?
N1 C1 1.341(7) . ?
N1 C2 1.384(7) . ?
N1 C10 1.470(8) . ?
N2 C1 1.339(8) . ?
N2 C3 1.369(8) . ?
N2 C4 1.491(7) . ?
C2 H2 0.9500 . ?
C2 C3 1.356(9) . ?
C3 H3 0.9500 . ?
C4 H4 1.0000 . ?
C4 C5 1.514(8) . ?
C4 C9 1.532(8) . ?
C5 H5A 0.9900 . ?
C5 H5B 0.9900 . ?
C5 C6 1.536(8) . ?
C6 H6A 0.9900 . ?
C6 H6B 0.9900 . ?
C6 C7 1.522(9) . ?
C7 H7A 0.9900 . ?
C7 H7B 0.9900 . ?
C7 C8 1.514(9) . ?
C8 H8A 0.9900 . ?
C8 H8B 0.9900 . ?
C8 C9 1.537(8) . ?
C9 H9A 0.9900 . ?
C9 H9B 0.9900 . ?
C10 H10 1.0000 . ?
C10 C11 1.530(8) . ?
C10 C15 1.531(8) . ?
C11 H11A 0.9900 . ?
C11 H11B 0.9900 . ?
C11 C12 1.532(9) . ?
C12 H12A 0.9900 . ?
C12 H12B 0.9900 . ?
C12 C13 1.522(9) . ?
C13 H13A 0.9900 . ?
C13 H13B 0.9900 . ?
C13 C14 1.526(9) . ?
C14 H14A 0.9900 . ?
C14 H14B 0.9900 . ?
C14 C15 1.529(8) . ?
C15 H15A 0.9900 . ?
C15 H15B 0.9900 . ?

loop_
_geom_torsion_atom_site_label_1
_geom_torsion_atom_site_label_2
_geom_torsion_atom_site_label_3
_geom_torsion_atom_site_label_4
_geom_torsion
_geom_torsion_site_symmetry_1
_geom_torsion_site_symmetry_2
_geom_torsion_site_symmetry_3
_geom_torsion_site_symmetry_4
_geom_torsion_publ_flag
Br1 S1 C1 N1 -95.3(5) . . . . ?
Br1 S1 C1 N2 87.0(5) . . . . ?
N1 C2 C3 N2 -1.2(6) . . . . ?
N1 C10 C11 C12 -177.7(4) . . . . ?
N1 C10 C15 C14 177.2(5) . . . . ?
N2 C4 C5 C6 178.4(5) . . . . ?
N2 C4 C9 C8 -179.3(5) . . . . ?
C1 N1 C2 C3 -0.2(6) . . . . ?
C1 N1 C10 C11 -123.0(6) . . . . ?
C1 N1 C10 C15 113.2(6) . . . . ?
C1 N2 C3 C2 2.2(6) . . . . ?
C1 N2 C4 C5 -140.9(5) . . . . ?
C1 N2 C4 C9 94.4(6) . . . . ?
C2 N1 C1 S1 -176.4(4) . . . . ?
C2 N1 C1 N2 1.6(6) . . . . ?
C2 N1 C10 C11 55.3(7) . . . . ?
C2 N1 C10 C15 -68.5(7) . . . . ?
C3 N2 C1 S1 175.7(4) . . . . ?
C3 N2 C1 N1 -2.3(6) . . . . ?
C3 N2 C4 C5 39.8(7) . . . . ?
C3 N2 C4 C9 -84.9(7) . . . . ?
C4 N2 C1 S1 -3.8(8) . . . . ?
C4 N2 C1 N1 178.3(5) . . . . ?
C4 N2 C3 C2 -178.4(5) . . . . ?
C4 C5 C6 C7 56.3(7) . . . . ?
C5 C4 C9 C8 57.3(7) . . . . ?
C5 C6 C7 C8 -56.2(7) . . . . ?
C6 C7 C8 C9 56.5(7) . . . . ?
C7 C8 C9 C4 -56.2(7) . . . . ?
C9 C4 C5 C6 -57.5(7) . . . . ?
C10 N1 C1 S1 2.1(8) . . . . ?
C10 N1 C1 N2 -179.9(5) . . . . ?
C10 N1 C2 C3 -178.8(5) . . . . ?
C10 C11 C12 C13 55.9(6) . . . . ?
C11 C10 C15 C14 54.6(7) . . . . ?
C11 C12 C13 C14 -56.5(7) . . . . ?
C12 C13 C14 C15 56.0(7) . . . . ?
C13 C14 C15 C10 -54.6(6) . . . . ?
C15 C10 C11 C12 -55.4(6) . . . . ?

loop_
_exptl_oxdiff_crystal_face_indexfrac_h
_exptl_oxdiff_crystal_face_indexfrac_k
_exptl_oxdiff_crystal_face_indexfrac_l
_exptl_oxdiff_crystal_face_x
_exptl_oxdiff_crystal_face_y
_exptl_oxdiff_crystal_face_z
2.4881 -0.5469 -14.1840 0.0288 0.1240 0.9919
-3.0559 -3.8492 -4.6012 0.2288 0.9560 0.1835
-4.2633 -1.6315 11.7922 0.1007 0.4173 -0.9032
-0.5963 2.1040 13.0100 -0.1222 -0.5134 -0.8494
5.6651 -2.2407 -6.7837 0.7409 -0.1768 0.6479
-5.4217 1.8889 8.8767 -0.6204 0.1478 -0.7703
5.8612 -0.0402 4.7817 0.6477 -0.7576 -0.0804
1.3394 4.7087 -2.7125 -0.6721 -0.7094 0.2121
-5.9462 0.0422 -4.4372 -0.6489 0.7588 0.0554
